data_2226499
loop_
_publ_author_name
'Mehdi, Sayed Hasan'
'Hashim, Rokiah'
'Ghalib, Raza Murad'
'Yeap, Chin Sing'
'Fun, Hoong-Kun'

_publ_section_title
;
 1,3,3-Trimethyl-1,2,3,4-tetrahydropyrido[1,2-<i>a</i>]benzimidazol-1-ol
;
_journal_coeditor_code HB5508
_journal_issue 7
_journal_name_full 'Acta Crystallographica Section E'
_journal_page_first o1832
_journal_paper_doi 10.1107/S1600536810024487
_journal_volume 66
_journal_year 2010
_chemical_formula_iupac 'C14 H18 N2 O'
_chemical_formula_moiety 'C14 H18 N2 O'
_chemical_formula_sum 'C14 H18 N2 O'
_chemical_formula_weight 230.30
_chemical_name_systematic
;
1,3,3-Trimethyl-1,2,3,4-tetrahydropyrido[1,2-<i>a</i>]benzimidazol-1-ol
;
_space_group_IT_number 14
_symmetry_cell_setting monoclinic
_symmetry_space_group_name_Hall '-P 2ybc'
_symmetry_space_group_name_H-M 'P 1 21/c 1'
_atom_sites_solution_hydrogens geom
_atom_sites_solution_primary direct
_atom_sites_solution_secondary difmap
_audit_creation_method SHELXL-97
_cell_angle_alpha 90.00
_cell_angle_beta 99.601(12)
_cell_angle_gamma 90.00
_cell_formula_units_Z 4
_cell_length_a 9.615(5)
_cell_length_b 8.194(4)
_cell_length_c 15.965(8)
_cell_measurement_reflns_used 2162
_cell_measurement_temperature 100.00(10)
_cell_measurement_theta_max 29.63
_cell_measurement_theta_min 3.08
_cell_volume 1240.2(11)
_computing_cell_refinement 'SAINT (Bruker, 2009)'
_computing_data_collection 'APEX2 (Bruker, 2009)'
_computing_data_reduction 'SAINT (Bruker, 2009)'
_computing_molecular_graphics 'SHELXTL (Sheldrick, 2008)'
_computing_publication_material
;
SHELXTL (Sheldrick, 2008) and PLATON (Spek, 2009)
;
_computing_structure_refinement 'SHELXTL (Sheldrick, 2008)'
_computing_structure_solution 'SHELXTL (Sheldrick, 2008)'
_diffrn_ambient_temperature 100
_diffrn_measured_fraction_theta_full 0.991
_diffrn_measured_fraction_theta_max 0.991
_diffrn_measurement_device_type 'Bruker APEXII DUO CCD'
_diffrn_measurement_method '\f and \w scans'
_diffrn_radiation_monochromator graphite
_diffrn_radiation_source 'fine-focus sealed tube'
_diffrn_radiation_type MoK\a
_diffrn_radiation_wavelength 0.71073
_diffrn_reflns_av_R_equivalents 0.0524
_diffrn_reflns_av_sigmaI/netI 0.0497
_diffrn_reflns_limit_h_max 13
_diffrn_reflns_limit_h_min -13
_diffrn_reflns_limit_k_max 10
_diffrn_reflns_limit_k_min -11
_diffrn_reflns_limit_l_max 18
_diffrn_reflns_limit_l_min -22
_diffrn_reflns_number 13460
_diffrn_reflns_theta_full 30.01
_diffrn_reflns_theta_max 30.01
_diffrn_reflns_theta_min 2.59
_diffrn_standards_number 0
_exptl_absorpt_coefficient_mu 0.079
_exptl_absorpt_correction_T_max 0.995
_exptl_absorpt_correction_T_min 0.971
_exptl_absorpt_correction_type multi-scan
_exptl_absorpt_process_details '(<i>SADABS</i>; Bruker, 2009)'
_exptl_crystal_colour yellow
_exptl_crystal_density_diffrn 1.233
_exptl_crystal_density_method 'not measured'
_exptl_crystal_description needle
_exptl_crystal_F_000 496
_exptl_crystal_size_max 0.38
_exptl_crystal_size_mid 0.12
_exptl_crystal_size_min 0.07
_refine_diff_density_max 0.329
_refine_diff_density_min -0.252
_refine_ls_extinction_method none
_refine_ls_goodness_of_fit_ref 1.024
_refine_ls_hydrogen_treatment refall
_refine_ls_matrix_type full
_refine_ls_number_parameters 226
_refine_ls_number_reflns 3597
_refine_ls_number_restraints 0
_refine_ls_restrained_S_all 1.024
_refine_ls_R_factor_all 0.0688
_refine_ls_R_factor_gt 0.0455
_refine_ls_shift/su_max 0.000
_refine_ls_shift/su_mean 0.000
_refine_ls_structure_factor_coef Fsqd
_refine_ls_weighting_details 'calc w=1/[\s^2^(Fo^2^)+(0.0528P)^2^+0.2357P] where P=(Fo^2^+2Fc^2^)/3'
_refine_ls_weighting_scheme calc
_refine_ls_wR_factor_gt 0.1042
_refine_ls_wR_factor_ref 0.1172
_reflns_number_gt 2612
_reflns_number_total 3597
_reflns_threshold_expression I>2\s(I)
_cod_data_source_file hb5508.cif
_cod_data_source_block I
_cod_original_sg_symbol_H-M 'P 21/c'
_cod_database_code 2226499
_cod_database_fobs_code 2226499

loop_
_symmetry_equiv_pos_as_xyz
'x, y, z'
'-x, y+1/2, -z+1/2'
'-x, -y, -z'
'x, -y-1/2, z-1/2'

loop_
_atom_site_type_symbol
_atom_site_label
_atom_site_fract_x
_atom_site_fract_y
_atom_site_fract_z
_atom_site_U_iso_or_equiv
_atom_site_adp_type
_atom_site_calc_flag
_atom_site_refinement_flags
_atom_site_occupancy
_atom_site_disorder_assembly
_atom_site_disorder_group
O O1 0.65445(9) 0.44319(11) 0.12156(6) 0.0178(2) Uani d . 1 . .
N N1 0.40305(10) 0.05504(14) 0.22183(7) 0.0176(2) Uani d . 1 . .
N N2 0.54560(10) 0.19700(13) 0.15038(6) 0.0148(2) Uani d . 1 . .
C C1 0.32424(12) 0.11377(16) 0.14618(8) 0.0160(3) Uani d . 1 . .
C C2 0.17999(13) 0.09810(17) 0.11474(9) 0.0199(3) Uani d . 1 . .
C C3 0.12707(13) 0.17745(18) 0.03945(9) 0.0215(3) Uani d . 1 . .
C C4 0.21420(13) 0.27314(18) -0.00320(8) 0.0199(3) Uani d . 1 . .
C C5 0.35783(13) 0.28830(17) 0.02639(8) 0.0179(3) Uani d . 1 . .
C C6 0.41136(12) 0.20479(15) 0.10110(8) 0.0152(2) Uani d . 1 . .
C C7 0.67647(12) 0.27365(16) 0.13019(8) 0.0153(3) Uani d . 1 . .
C C8 0.79944(12) 0.23815(16) 0.20337(8) 0.0164(3) Uani d . 1 . .
C C9 0.79390(12) 0.07980(16) 0.25468(8) 0.0165(3) Uani d . 1 . .
C C10 0.65512(13) 0.08393(18) 0.29055(8) 0.0186(3) Uani d . 1 . .
C C11 0.53240(12) 0.10891(16) 0.22157(8) 0.0157(3) Uani d . 1 . .
C C12 0.70543(14) 0.21133(19) 0.04460(9) 0.0208(3) Uani d . 1 . .
C C13 0.80018(14) -0.07437(18) 0.20160(9) 0.0218(3) Uani d . 1 . .
C C14 0.91813(13) 0.08019(19) 0.32872(9) 0.0224(3) Uani d . 1 . .
H H1A 0.0269(15) 0.1672(18) 0.0155(9) 0.020(4) Uiso d . 1 . .
H H2A 0.1203(16) 0.033(2) 0.1467(10) 0.026(4) Uiso d . 1 . .
H H4A 0.1727(15) 0.3345(18) -0.0553(9) 0.016(4) Uiso d . 1 . .
H H5A 0.4140(15) 0.3569(19) -0.0037(9) 0.017(4) Uiso d . 1 . .
H H8A 0.8923(16) 0.241(2) 0.1794(10) 0.025(4) Uiso d . 1 . .
H H8B 0.8028(15) 0.334(2) 0.2438(10) 0.025(4) Uiso d . 1 . .
H H10A 0.6384(15) -0.0185(19) 0.3209(9) 0.018(4) Uiso d . 1 . .
H H10B 0.6583(16) 0.177(2) 0.3319(10) 0.024(4) Uiso d . 1 . .
H H12A 0.7260(17) 0.095(2) 0.0457(11) 0.030(4) Uiso d . 1 . .
H H12B 0.7853(17) 0.279(2) 0.0300(11) 0.032(4) Uiso d . 1 . .
H H12C 0.6228(18) 0.233(2) -0.0008(11) 0.034(5) Uiso d . 1 . .
H H13A 0.7168(16) -0.0878(19) 0.1571(10) 0.024(4) Uiso d . 1 . .
H H13B 0.8059(15) -0.171(2) 0.2371(10) 0.024(4) Uiso d . 1 . .
H H13C 0.8856(17) -0.074(2) 0.1725(11) 0.032(4) Uiso d . 1 . .
H H14A 0.9187(16) 0.180(2) 0.3648(10) 0.028(4) Uiso d . 1 . .
H H14B 0.9107(17) -0.017(2) 0.3658(11) 0.034(5) Uiso d . 1 . .
H H14C 1.0108(18) 0.082(2) 0.3068(11) 0.036(5) Uiso d . 1 . .
H H1O1 0.640(2) 0.487(3) 0.1756(13) 0.050(6) Uiso d . 1 . .

loop_
_atom_site_aniso_label
_atom_site_aniso_U_11
_atom_site_aniso_U_22
_atom_site_aniso_U_33
_atom_site_aniso_U_12
_atom_site_aniso_U_13
_atom_site_aniso_U_23
O1 0.0215(4) 0.0149(5) 0.0175(5) 0.0005(3) 0.0047(3) 0.0024(4)
N1 0.0167(5) 0.0195(6) 0.0166(5) -0.0010(4) 0.0028(4) 0.0018(4)
N2 0.0138(4) 0.0170(5) 0.0130(5) -0.0010(4) 0.0009(4) 0.0014(4)
C1 0.0169(5) 0.0153(6) 0.0158(6) 0.0004(4) 0.0024(4) -0.0007(5)
C2 0.0155(5) 0.0206(7) 0.0232(7) -0.0010(5) 0.0020(5) -0.0017(6)
C3 0.0171(6) 0.0229(7) 0.0229(7) 0.0009(5) -0.0014(5) -0.0041(6)
C4 0.0208(6) 0.0210(7) 0.0164(6) 0.0036(5) -0.0018(5) -0.0009(5)
C5 0.0202(6) 0.0173(7) 0.0157(6) 0.0013(5) 0.0014(5) 0.0001(5)
C6 0.0148(5) 0.0160(6) 0.0144(6) 0.0001(4) 0.0010(4) -0.0019(5)
C7 0.0154(5) 0.0150(6) 0.0157(6) -0.0013(4) 0.0036(4) 0.0021(5)
C8 0.0157(5) 0.0162(6) 0.0167(6) -0.0007(4) 0.0007(4) 0.0004(5)
C9 0.0145(5) 0.0169(6) 0.0170(6) 0.0002(4) 0.0000(4) 0.0018(5)
C10 0.0176(5) 0.0229(7) 0.0147(6) -0.0007(5) 0.0012(4) 0.0041(6)
C11 0.0168(5) 0.0153(6) 0.0150(6) 0.0006(4) 0.0030(4) 0.0017(5)
C12 0.0223(6) 0.0249(8) 0.0164(6) 0.0014(5) 0.0067(5) -0.0008(6)
C13 0.0230(6) 0.0177(7) 0.0241(7) 0.0018(5) 0.0017(5) 0.0002(6)
C14 0.0185(6) 0.0244(8) 0.0220(7) 0.0007(5) -0.0030(5) 0.0038(6)

loop_
_atom_type_symbol
_atom_type_description
_atom_type_scat_dispersion_real
_atom_type_scat_dispersion_imag
_atom_type_scat_source
C C 0.0033 0.0016 'International Tables Vol C Tables 4.2.6.8 and 6.1.1.4'
H H 0.0000 0.0000 'International Tables Vol C Tables 4.2.6.8 and 6.1.1.4'
N N 0.0061 0.0033 'International Tables Vol C Tables 4.2.6.8 and 6.1.1.4'
O O 0.0106 0.0060 'International Tables Vol C Tables 4.2.6.8 and 6.1.1.4'

loop_
_geom_angle_atom_site_label_1
_geom_angle_atom_site_label_2
_geom_angle_atom_site_label_3
_geom_angle_site_symmetry_1
_geom_angle_site_symmetry_3
_geom_angle
_geom_angle_publ_flag
C7 O1 H1O1 . . 108.6(12) ?
C11 N1 C1 . . 104.90(11) ?
C11 N2 C6 . . 106.65(10) ?
C11 N2 C7 . . 126.90(10) ?
C6 N2 C7 . . 126.43(10) ?
N1 C1 C2 . . 129.74(12) ?
N1 C1 C6 . . 109.93(11) ?
C2 C1 C6 . . 120.29(12) ?
C3 C2 C1 . . 117.79(12) ?
C3 C2 H2A . . 122.8(9) ?
C1 C2 H2A . . 119.4(9) ?
C2 C3 C4 . . 121.33(12) ?
C2 C3 H1A . . 119.5(9) ?
C4 C3 H1A . . 119.1(9) ?
C5 C4 C3 . . 121.67(13) ?
C5 C4 H4A . . 118.4(8) ?
C3 C4 H4A . . 119.9(8) ?
C4 C5 C6 . . 116.79(12) ?
C4 C5 H5A . . 119.5(9) ?
C6 C5 H5A . . 123.7(9) ?
N2 C6 C5 . . 132.67(11) ?
N2 C6 C1 . . 105.13(11) ?
C5 C6 C1 . . 122.06(11) ?
O1 C7 N2 . . 108.58(10) ?
O1 C7 C12 . . 106.80(10) ?
N2 C7 C12 . . 109.84(10) ?
O1 C7 C8 . . 110.08(10) ?
N2 C7 C8 . . 108.95(10) ?
C12 C7 C8 . . 112.51(11) ?
C9 C8 C7 . . 118.09(10) ?
C9 C8 H8A . . 108.9(9) ?
C7 C8 H8A . . 108.5(9) ?
C9 C8 H8B . . 108.3(9) ?
C7 C8 H8B . . 106.0(9) ?
H8A C8 H8B . . 106.5(12) ?
C13 C9 C14 . . 109.35(11) ?
C13 C9 C10 . . 109.98(11) ?
C14 C9 C10 . . 109.00(11) ?
C13 C9 C8 . . 113.17(11) ?
C14 C9 C8 . . 108.46(11) ?
C10 C9 C8 . . 106.78(10) ?
C11 C10 C9 . . 110.96(11) ?
C11 C10 H10A . . 107.7(8) ?
C9 C10 H10A . . 112.6(8) ?
C11 C10 H10B . . 108.4(9) ?
C9 C10 H10B . . 109.2(9) ?
H10A C10 H10B . . 108.0(12) ?
N1 C11 N2 . . 113.35(11) ?
N1 C11 C10 . . 125.66(12) ?
N2 C11 C10 . . 120.98(11) ?
C7 C12 H12A . . 112.3(10) ?
C7 C12 H12B . . 106.4(10) ?
H12A C12 H12B . . 112.6(14) ?
C7 C12 H12C . . 110.3(10) ?
H12A C12 H12C . . 108.8(14) ?
H12B C12 H12C . . 106.2(14) ?
C9 C13 H13A . . 112.9(9) ?
C9 C13 H13B . . 110.6(9) ?
H13A C13 H13B . . 106.9(13) ?
C9 C13 H13C . . 111.5(10) ?
H13A C13 H13C . . 107.1(13) ?
H13B C13 H13C . . 107.4(13) ?
C9 C14 H14A . . 111.9(9) ?
C9 C14 H14B . . 109.3(10) ?
H14A C14 H14B . . 107.6(13) ?
C9 C14 H14C . . 110.6(10) ?
H14A C14 H14C . . 105.5(13) ?
H14B C14 H14C . . 111.8(14) ?

loop_
_geom_bond_atom_site_label_1
_geom_bond_atom_site_label_2
_geom_bond_site_symmetry_2
_geom_bond_distance
_geom_bond_publ_flag
O1 C7 . 1.4085(17) ?
O1 H1O1 . 0.96(2) ?
N1 C11 . 1.3203(16) ?
N1 C1 . 1.3997(17) ?
N2 C11 . 1.3700(17) ?
N2 C6 . 1.3965(16) ?
N2 C7 . 1.4890(16) ?
C1 C2 . 1.4000(18) ?
C1 C6 . 1.4060(18) ?
C2 C3 . 1.387(2) ?
C2 H2A . 0.988(16) ?
C3 C4 . 1.404(2) ?
C3 H1A . 0.979(14) ?
C4 C5 . 1.3886(18) ?
C4 H4A . 0.997(15) ?
C5 C6 . 1.3968(18) ?
C5 H5A . 0.961(15) ?
C7 C12 . 1.5271(19) ?
C7 C8 . 1.5450(18) ?
C8 C9 . 1.5400(19) ?
C8 H8A . 1.029(15) ?
C8 H8B . 1.012(16) ?
C9 C13 . 1.528(2) ?
C9 C14 . 1.5340(18) ?
C9 C10 . 1.5378(18) ?
C10 C11 . 1.4878(18) ?
C10 H10A . 0.995(16) ?
C10 H10B . 1.004(16) ?
C12 H12A . 0.976(18) ?
C12 H12B . 1.006(17) ?
C12 H12C . 0.998(17) ?
C13 H13A . 0.984(16) ?
C13 H13B . 0.967(17) ?
C13 H13C . 1.009(17) ?
C14 H14A . 1.000(17) ?
C14 H14B . 1.001(18) ?
C14 H14C . 1.010(17) ?

loop_
_geom_hbond_atom_site_label_D
_geom_hbond_atom_site_label_H
_geom_hbond_atom_site_label_A
_geom_hbond_site_symmetry_A
_geom_hbond_distance_DH
_geom_hbond_distance_HA
_geom_hbond_distance_DA
_geom_hbond_angle_DHA
_geom_hbond_publ_flag
O1 H1O1 N1 2_655 0.97(2) 1.84(2) 2.803(2) 174(2) yes
C5 H5A O1 3_665 0.962(15) 2.499(15) 3.216(2) 131.3(11) yes

loop_
_geom_torsion_atom_site_label_1
_geom_torsion_atom_site_label_2
_geom_torsion_atom_site_label_3
_geom_torsion_atom_site_label_4
_geom_torsion_site_symmetry_1
_geom_torsion_site_symmetry_2
_geom_torsion_site_symmetry_3
_geom_torsion_site_symmetry_4
_geom_torsion
_geom_torsion_publ_flag
C11 N1 C1 C2 . . . . -177.80(14) ?
C11 N1 C1 C6 . . . . -0.14(15) ?
N1 C1 C2 C3 . . . . 176.20(13) ?
C6 C1 C2 C3 . . . . -1.2(2) ?
C1 C2 C3 C4 . . . . -1.3(2) ?
C2 C3 C4 C5 . . . . 2.2(2) ?
C3 C4 C5 C6 . . . . -0.5(2) ?
C11 N2 C6 C5 . . . . 173.80(14) ?
C7 N2 C6 C5 . . . . -4.7(2) ?
C11 N2 C6 C1 . . . . -1.75(14) ?
C7 N2 C6 C1 . . . . 179.73(11) ?
C4 C5 C6 N2 . . . . -176.96(13) ?
C4 C5 C6 C1 . . . . -2.03(19) ?
N1 C1 C6 N2 . . . . 1.20(14) ?
C2 C1 C6 N2 . . . . 179.11(11) ?
N1 C1 C6 C5 . . . . -174.94(11) ?
C2 C1 C6 C5 . . . . 3.0(2) ?
C11 N2 C7 O1 . . . . -119.77(13) ?
C6 N2 C7 O1 . . . . 58.45(16) ?
C11 N2 C7 C12 . . . . 123.78(14) ?
C6 N2 C7 C12 . . . . -58.00(16) ?
C11 N2 C7 C8 . . . . 0.12(17) ?
C6 N2 C7 C8 . . . . 178.34(11) ?
O1 C7 C8 C9 . . . . 148.09(11) ?
N2 C7 C8 C9 . . . . 29.14(15) ?
C12 C7 C8 C9 . . . . -92.92(14) ?
C7 C8 C9 C13 . . . . 64.20(14) ?
C7 C8 C9 C14 . . . . -174.28(11) ?
C7 C8 C9 C10 . . . . -56.95(15) ?
C13 C9 C10 C11 . . . . -68.67(15) ?
C14 C9 C10 C11 . . . . 171.46(11) ?
C8 C9 C10 C11 . . . . 54.49(14) ?
C1 N1 C11 N2 . . . . -1.04(15) ?
C1 N1 C11 C10 . . . . 177.57(12) ?
C6 N2 C11 N1 . . . . 1.82(15) ?
C7 N2 C11 N1 . . . . -179.67(11) ?
C6 N2 C11 C10 . . . . -176.86(12) ?
C7 N2 C11 C10 . . . . 1.64(19) ?
C9 C10 C11 N1 . . . . 150.69(13) ?
C9 C10 C11 N2 . . . . -30.80(17) ?
